data_1526337
loop_
_publ_author_name
'Holtstam, D.'
'Gatedal, K.'
'Soderberg, K.'
'Norrestam, R.'

_publ_section_title
;
 Rinmanite, Zn2 Sb2 Mg2 Fe4 O14 (O H)2, a new mineral species with a
 nolanite-type structure from the Garpenberg Norra mine, Dalarna, Sweden
;
_journal_name_full 'Canadian Mineralogist'
_journal_page_first 1675
_journal_page_last 1683
_journal_volume 39
_journal_year 2001
_chemical_formula_sum 'Fe3.55 H2 Mg2.45 O16 Sb2 Zn2'
_chemical_name_systematic 'Zn2 Sb2 Mg2.45 Fe3.55 O14 (O H)2'
_space_group_IT_number 186
_symmetry_space_group_name_Hall 'P 6c -2c'
_symmetry_space_group_name_H-M 'P 63 m c'
_cell_angle_alpha 90
_cell_angle_beta 90
_cell_angle_gamma 120
_cell_formula_units_Z 1
_cell_length_a 5.993
_cell_length_b 5.993
_cell_length_c 9.335
_cell_volume 290.358
_citation_journal_id_ASTM CAMIA6
_cod_data_source_file Holtstam_CAMIA6_2001_1028.cif
_cod_data_source_block H2Fe3.55Mg2.45O16Sb2Zn2
_cod_original_cell_volume 290.3578
_cod_original_formula_sum 'H2 Fe3.55 Mg2.45 O16 Sb2 Zn2'
_cod_database_code 1526337

loop_
_symmetry_equiv_pos_as_xyz
x,y,z
x-y,x,z+1/2
-y,x-y,z
-x,-y,z+1/2
-x+y,-x,z
y,-x+y,z+1/2
y,x,z+1/2
-x+y,y,z
-x,-x+y,z+1/2
-y,-x,z
x-y,-y,z+1/2
x,x-y,z

loop_
_atom_site_label
_atom_site_type_symbol
_atom_site_fract_x
_atom_site_fract_y
_atom_site_fract_z
_atom_site_occupancy
_atom_site_U_iso_or_equiv
O4 O-2 0.5209 0.4791 0.0428 1 0.0
O1 O-2 0 0 0.0753 1 0.0
O3 O-2 0.1723 0.8277 0.2872 1 0.0
Fe1 Fe+3 0.1691 0.8309 0.6862 0.5917 0.0
H1 H+1 0 0 -0.0067 1 0.0
Zn1 Zn+2 0.6667 0.3333 0.5 1 0.0
O2 O-2 0.3333 0.6667 0.7907 1 0.0
Mg1 Mg+2 0.1691 0.8309 0.6862 0.4083 0.0
Sb1 Sb+5 0.3333 0.6667 0.3992 1 0.0
